data_4003334
loop_
_publ_author_name
'Fang, Wei-Hui'
'Wang, Jian-Fang'
'Zhang, Lei'
'Zhang, Jian'

_publ_section_title
;
 Titanium--Oxo Cluster Based Precise Assembly for Multidimensional
 Materials
;
_journal_issue 7
_journal_name_full 'Chemistry of Materials'
_journal_page_first 2681
_journal_paper_doi 10.1021/acs.chemmater.7b00324
_journal_volume 29
_journal_year 2017
_chemical_formula_sum 'C52 H88 N2 O26 P2 S2 Ti6'
_chemical_formula_weight 1570.54
_space_group_IT_number 14
_space_group_name_Hall '-P 2ybc'
_space_group_name_H-M_alt 'P 1 21/c 1'
_symmetry_cell_setting monoclinic
_symmetry_space_group_name_H-M 'P 1 21/c 1'
_atom_sites_solution_hydrogens geom
_atom_sites_solution_primary direct
_atom_sites_solution_secondary difmap
_audit_creation_method SHELXL-97
_cell_angle_alpha 90.00
_cell_angle_beta 124.016(2)
_cell_angle_gamma 90.00
_cell_formula_units_Z 2
_cell_length_a 14.4746(4)
_cell_length_b 14.8614(4)
_cell_length_c 20.4638(6)
_cell_measurement_reflns_used 6131
_cell_measurement_temperature 293(2)
_cell_measurement_theta_max 71.2910
_cell_measurement_theta_min 4.2750
_cell_volume 3648.8(2)
_computing_structure_refinement 'SHELXL-97 (Sheldrick, 1997)'
_computing_structure_solution 'SHELXS-97 (Sheldrick, 1990)'
_diffrn_ambient_temperature 293(2)
_diffrn_measured_fraction_theta_full 0.974
_diffrn_measured_fraction_theta_max 0.974
_diffrn_measurement_device_type 'SuperNova, Dual, Cu at zero, Atlas'
_diffrn_measurement_method '\w scans'
_diffrn_radiation_monochromator graphite
_diffrn_radiation_source 'fine-focus sealed tube'
_diffrn_radiation_type CuK\a
_diffrn_radiation_wavelength 1.54178
_diffrn_reflns_av_R_equivalents 0.0343
_diffrn_reflns_av_sigmaI/netI 0.0399
_diffrn_reflns_limit_h_max 15
_diffrn_reflns_limit_h_min -17
_diffrn_reflns_limit_k_max 17
_diffrn_reflns_limit_k_min -17
_diffrn_reflns_limit_l_max 24
_diffrn_reflns_limit_l_min -15
_diffrn_reflns_number 14158
_diffrn_reflns_theta_full 71.13
_diffrn_reflns_theta_max 71.13
_diffrn_reflns_theta_min 3.68
_diffrn_standards_decay_% none
_diffrn_standards_interval_count none
_diffrn_standards_interval_time none
_diffrn_standards_number none
_exptl_absorpt_coefficient_mu 6.911
_exptl_absorpt_correction_T_max 1.00000
_exptl_absorpt_correction_T_min 0.64803
_exptl_absorpt_correction_type multi-scan
_exptl_crystal_colour white
_exptl_crystal_density_diffrn 1.430
_exptl_crystal_density_method 'not measured'
_exptl_crystal_description block
_exptl_crystal_F_000 1632
_exptl_crystal_size_max 0.25
_exptl_crystal_size_mid 0.24
_exptl_crystal_size_min 0.12
_refine_diff_density_max 0.469
_refine_diff_density_min -0.732
_refine_diff_density_rms 0.097
_refine_ls_extinction_method none
_refine_ls_goodness_of_fit_ref 1.033
_refine_ls_hydrogen_treatment mixed
_refine_ls_matrix_type full
_refine_ls_number_parameters 416
_refine_ls_number_reflns 6873
_refine_ls_number_restraints 0
_refine_ls_restrained_S_all 1.033
_refine_ls_R_factor_all 0.0591
_refine_ls_R_factor_gt 0.0483
_refine_ls_shift/su_max 0.001
_refine_ls_shift/su_mean 0.000
_refine_ls_structure_factor_coef Fsqd
_refine_ls_weighting_details 'calc w=1/[\s^2^(Fo^2^)+(0.1000P)^2^+0.0000P] where P=(Fo^2^+2Fc^2^)/3'
_refine_ls_weighting_scheme calc
_refine_ls_wR_factor_gt 0.1346
_refine_ls_wR_factor_ref 0.1494
_reflns_number_gt 5669
_reflns_number_total 6873
_reflns_threshold_expression >2sigma(I)
_cod_data_source_file cm7b00324_si_002.cif
_cod_data_source_block PTC-21
_cod_original_cell_volume 3648.76(18)
_cod_original_sg_symbol_H-M P21/c
_cod_depositor_comments
;

2021-04-11
Z value and formula fixed to values more according to usual
chemical conventions.                 miguel
;
_cod_original_formula_sum 'C104 H176 N4 O52 P4 S4 Ti12'
_cod_original_formula_weight 3141.09
_cod_original_formula_units_Z 1
_cod_database_code 4003334

loop_
_symmetry_equiv_pos_as_xyz
'x, y, z'
'-x, y+1/2, -z+1/2'
'-x, -y, -z'
'x, -y-1/2, z-1/2'

loop_
_atom_site_label
_atom_site_type_symbol
_atom_site_fract_x
_atom_site_fract_y
_atom_site_fract_z
_atom_site_U_iso_or_equiv
_atom_site_adp_type
_atom_site_occupancy
_atom_site_symmetry_multiplicity
_atom_site_calc_flag
_atom_site_refinement_flags
Ti1 Ti -0.24414(4) -0.07552(4) -0.60692(3) 0.03482(16) Uani 1 1 d .
Ti2 Ti -0.01122(4) -0.17183(3) -0.51376(3) 0.03188(15) Uani 1 1 d .
Ti3 Ti -0.11165(4) 0.00694(3) -0.43704(3) 0.03221(15) Uani 1 1 d .
S S -0.20004(6) -0.20584(5) -0.46987(4) 0.03739(19) Uani 1 1 d .
P P -0.13469(6) 0.08126(5) -0.65992(4) 0.03205(18) Uani 1 1 d .
O1 O -0.09745(15) -0.07428(13) -0.50715(11) 0.0302(4) Uani 1 1 d .
O2 O 0.06222(16) -0.11037(14) -0.54659(12) 0.0362(4) Uani 1 1 d .
O3 O -0.10754(17) -0.25139(15) -0.46475(13) 0.0446(5) Uani 1 1 d .
O4 O -0.28601(17) -0.17758(15) -0.55112(13) 0.0430(5) Uani 1 1 d .
O5 O -0.16847(19) -0.13185(15) -0.41460(13) 0.0439(5) Uani 1 1 d .
O6 O 0.03109(18) -0.28389(14) -0.51649(12) 0.0408(5) Uani 1 1 d .
O7 O -0.16252(16) -0.17215(14) -0.61967(11) 0.0368(5) Uani 1 1 d .
O8 O -0.38156(17) -0.09429(17) -0.68882(13) 0.0507(6) Uani 1 1 d .
O9 O -0.26297(16) 0.01061(14) -0.54143(12) 0.0380(5) Uani 1 1 d .
O10 O -0.15257(18) 0.04457(16) -0.37355(12) 0.0426(5) Uani 1 1 d .
O11 O -0.10176(17) 0.15535(14) -0.59968(11) 0.0382(5) Uani 1 1 d .
O12 O -0.03549(16) 0.03384(14) -0.65070(11) 0.0364(4) Uani 1 1 d .
O13 O -0.21500(17) 0.01494(15) -0.65959(12) 0.0402(5) Uani 1 1 d .
N N -0.3969(3) -0.3135(3) -0.4119(2) 0.0711(10) Uani 1 1 d .
C1 C -0.3680(4) -0.3985(4) -0.4037(3) 0.0862(15) Uani 1 1 d .
H1A H -0.4041 -0.4387 -0.3903 0.103 Uiso 1 1 calc R
C2 C -0.2908(6) -0.4314(3) -0.4133(4) 0.112(2) Uani 1 1 d .
H2A H -0.2735 -0.4924 -0.4058 0.135 Uiso 1 1 calc R
C3 C -0.2366(4) -0.3741(3) -0.4345(3) 0.0839(15) Uani 1 1 d .
H3A H -0.1822 -0.3954 -0.4414 0.101 Uiso 1 1 calc R
C4 C -0.2655(3) -0.2854(2) -0.44501(19) 0.0428(7) Uani 1 1 d .
C5 C -0.3453(3) -0.2572(3) -0.4322(2) 0.0555(9) Uani 1 1 d .
H5A H -0.3637 -0.1965 -0.4380 0.067 Uiso 1 1 calc R
C6 C -0.3831(4) 0.1615(3) -0.8796(2) 0.0706(12) Uani 1 1 d .
H6A H -0.4604 0.1571 -0.9119 0.085 Uiso 1 1 calc R
C7 C -0.3260(3) 0.1246(3) -0.80413(19) 0.0506(8) Uani 1 1 d .
H7A H -0.3648 0.0961 -0.7861 0.061 Uiso 1 1 calc R
C8 C -0.2110(2) 0.1307(2) -0.75621(16) 0.0360(6) Uani 1 1 d .
C9 C -0.1549(3) 0.1745(3) -0.7843(2) 0.0586(10) Uani 1 1 d .
H9A H -0.0777 0.1800 -0.7524 0.070 Uiso 1 1 calc R
C10 C -0.2140(4) 0.2098(3) -0.8598(3) 0.0766(13) Uani 1 1 d .
H10A H -0.1760 0.2379 -0.8787 0.092 Uiso 1 1 calc R
C11 C -0.3280(4) 0.2038(3) -0.9070(2) 0.0731(12) Uani 1 1 d .
H11A H -0.3673 0.2286 -0.9573 0.088 Uiso 1 1 calc R
C12 C 0.1185(6) -0.4140(4) -0.5228(4) 0.113(2) Uani 1 1 d .
H12A H 0.0708 -0.4144 -0.5793 0.169 Uiso 1 1 calc R
H12B H 0.1391 -0.4746 -0.5038 0.169 Uiso 1 1 calc R
H12C H 0.1843 -0.3796 -0.5061 0.169 Uiso 1 1 calc R
C13 C 0.0586(4) -0.3729(2) -0.4906(3) 0.0611(10) Uani 1 1 d .
H13A H -0.0108 -0.4064 -0.5113 0.073 Uiso 1 1 calc R
C14 C 0.1246(5) -0.3776(3) -0.4031(3) 0.0870(15) Uani 1 1 d .
H14A H 0.0847 -0.3479 -0.3844 0.131 Uiso 1 1 calc R
H14B H 0.1951 -0.3484 -0.3816 0.131 Uiso 1 1 calc R
H14C H 0.1367 -0.4394 -0.3868 0.131 Uiso 1 1 calc R
C15 C -0.2387(5) -0.3155(3) -0.6812(3) 0.0925(17) Uani 1 1 d .
H15A H -0.2907 -0.3089 -0.6664 0.139 Uiso 1 1 calc R
H15B H -0.1745 -0.3480 -0.6408 0.139 Uiso 1 1 calc R
H15C H -0.2734 -0.3479 -0.7300 0.139 Uiso 1 1 calc R
C16 C -0.2036(3) -0.2239(3) -0.6910(2) 0.0565(9) Uani 1 1 d .
H16A H -0.2698 -0.1933 -0.7343 0.068 Uiso 1 1 calc R
C17 C -0.1174(4) -0.2265(4) -0.7104(2) 0.0818(15) Uani 1 1 d .
H17A H -0.0984 -0.1661 -0.7154 0.123 Uiso 1 1 calc R
H17B H -0.1470 -0.2581 -0.7592 0.123 Uiso 1 1 calc R
H17C H -0.0519 -0.2569 -0.6690 0.123 Uiso 1 1 calc R
C18 C -0.5530(5) -0.0622(6) -0.8071(4) 0.176(4) Uani 1 1 d .
H18A H -0.6104 -0.0938 -0.8530 0.265 Uiso 1 1 calc R
H18B H -0.5048 -0.0326 -0.8187 0.265 Uiso 1 1 calc R
H18C H -0.5863 -0.0183 -0.7919 0.265 Uiso 1 1 calc R
C19 C -0.4911(4) -0.1232(5) -0.7453(4) 0.134(3) Uani 1 1 d .
H19A H -0.4709 -0.1622 -0.7741 0.161 Uiso 1 1 calc R
C20 C -0.5322(5) -0.1892(5) -0.7241(4) 0.154(4) Uani 1 1 d .
H20A H -0.4981 -0.2453 -0.7226 0.231 Uiso 1 1 calc R
H20B H -0.6113 -0.1932 -0.7617 0.231 Uiso 1 1 calc R
H20C H -0.5166 -0.1764 -0.6729 0.231 Uiso 1 1 calc R
C21 C -0.2537(5) 0.0462(6) -0.3136(3) 0.119(2) Uani 1 1 d .
H21A H -0.2505 0.0273 -0.2676 0.179 Uiso 1 1 calc R
H21B H -0.3160 0.0180 -0.3594 0.179 Uiso 1 1 calc R
H21C H -0.2622 0.1104 -0.3189 0.179 Uiso 1 1 calc R
C22 C -0.1519(5) 0.0206(4) -0.3062(3) 0.0893(16) Uani 1 1 d .
H22A H -0.1569 -0.0452 -0.3095 0.107 Uiso 1 1 calc R
C23 C -0.0491(6) 0.0354(8) -0.2353(3) 0.194(5) Uani 1 1 d .
H23A H 0.0095 0.0126 -0.2394 0.291 Uiso 1 1 calc R
H23B H -0.0476 0.0051 -0.1933 0.291 Uiso 1 1 calc R
H23C H -0.0386 0.0988 -0.2245 0.291 Uiso 1 1 calc R
C24 C -0.4351(4) 0.0322(5) -0.5536(4) 0.112(2) Uani 1 1 d .
H24A H -0.4990 0.0709 -0.5759 0.168 Uiso 1 1 calc R
H24B H -0.4030 0.0244 -0.4983 0.168 Uiso 1 1 calc R
H24C H -0.4574 -0.0253 -0.5795 0.168 Uiso 1 1 calc R
C25 C -0.3538(4) 0.0722(3) -0.5646(4) 0.0837(15) Uani 1 1 d .
H25A H -0.3133 0.0954 -0.5105 0.100 Uiso 1 1 d R
C26 C -0.3500(8) 0.1513(5) -0.5905(7) 0.219(6) Uani 1 1 d .
H26A H -0.3480 0.1445 -0.6363 0.328 Uiso 1 1 calc R
H26B H -0.2843 0.1825 -0.5502 0.328 Uiso 1 1 calc R
H26C H -0.4148 0.1852 -0.6039 0.328 Uiso 1 1 calc R

loop_
_atom_site_aniso_label
_atom_site_aniso_U_11
_atom_site_aniso_U_22
_atom_site_aniso_U_33
_atom_site_aniso_U_23
_atom_site_aniso_U_13
_atom_site_aniso_U_12
Ti1 0.0241(3) 0.0407(3) 0.0318(3) 0.0008(2) 0.0108(2) -0.0031(2)
Ti2 0.0299(3) 0.0316(3) 0.0302(3) -0.00038(19) 0.0144(2) 0.00161(19)
Ti3 0.0287(3) 0.0375(3) 0.0321(3) 0.0007(2) 0.0181(2) 0.0027(2)
S 0.0338(4) 0.0390(4) 0.0400(4) 0.0005(3) 0.0210(3) -0.0041(3)
P 0.0276(4) 0.0363(4) 0.0275(3) 0.0023(3) 0.0125(3) 0.0017(3)
O1 0.0242(9) 0.0343(10) 0.0290(9) -0.0004(8) 0.0129(8) 0.0005(7)
O2 0.0334(10) 0.0373(11) 0.0373(10) 0.0001(9) 0.0194(9) 0.0006(8)
O3 0.0365(11) 0.0441(12) 0.0531(13) 0.0024(10) 0.0251(11) 0.0026(9)
O4 0.0319(11) 0.0481(13) 0.0400(12) 0.0049(9) 0.0146(10) -0.0056(9)
O5 0.0457(12) 0.0426(12) 0.0466(12) -0.0048(10) 0.0278(11) -0.0067(10)
O6 0.0465(12) 0.0331(11) 0.0425(12) 0.0015(9) 0.0248(10) 0.0041(9)
O7 0.0328(10) 0.0390(11) 0.0303(10) -0.0046(8) 0.0126(9) -0.0026(8)
O8 0.0278(11) 0.0654(15) 0.0420(12) 0.0026(11) 0.0092(10) -0.0109(10)
O9 0.0271(10) 0.0410(12) 0.0433(11) 0.0045(9) 0.0181(9) 0.0043(8)
O10 0.0450(12) 0.0530(13) 0.0385(11) 0.0036(10) 0.0288(10) 0.0070(10)
O11 0.0354(11) 0.0403(11) 0.0331(10) -0.0009(9) 0.0155(9) 0.0041(9)
O12 0.0327(10) 0.0444(12) 0.0294(10) 0.0005(9) 0.0158(9) 0.0054(9)
O13 0.0315(10) 0.0453(12) 0.0371(11) 0.0065(9) 0.0152(9) -0.0017(9)
N 0.061(2) 0.089(3) 0.074(2) 0.009(2) 0.045(2) -0.0162(19)
C1 0.086(3) 0.086(4) 0.103(4) 0.017(3) 0.063(3) -0.024(3)
C2 0.146(5) 0.053(3) 0.195(7) 0.030(4) 0.130(6) 0.003(3)
C3 0.101(4) 0.047(2) 0.141(5) 0.013(3) 0.090(4) 0.003(2)
C4 0.0413(17) 0.0408(17) 0.0453(17) 0.0054(14) 0.0237(15) -0.0043(13)
C5 0.049(2) 0.060(2) 0.063(2) 0.0055(18) 0.0342(18) -0.0049(17)
C6 0.052(2) 0.085(3) 0.044(2) 0.017(2) 0.0080(18) 0.012(2)
C7 0.0407(18) 0.061(2) 0.0386(17) 0.0066(15) 0.0151(15) 0.0046(15)
C8 0.0363(15) 0.0359(15) 0.0288(14) -0.0005(11) 0.0139(12) 0.0037(12)
C9 0.049(2) 0.072(3) 0.046(2) 0.0122(18) 0.0216(17) -0.0034(18)
C10 0.083(3) 0.090(3) 0.056(2) 0.032(2) 0.038(2) 0.009(3)
C11 0.080(3) 0.077(3) 0.041(2) 0.019(2) 0.022(2) 0.010(2)
C12 0.178(6) 0.079(4) 0.112(4) 0.018(3) 0.100(5) 0.066(4)
C13 0.066(2) 0.0384(19) 0.074(3) 0.0077(17) 0.036(2) 0.0071(17)
C14 0.106(4) 0.079(3) 0.073(3) 0.035(3) 0.048(3) 0.039(3)
C15 0.092(4) 0.063(3) 0.100(4) -0.043(3) 0.040(3) -0.027(3)
C16 0.047(2) 0.067(2) 0.0374(17) -0.0185(16) 0.0128(16) 0.0002(17)
C17 0.079(3) 0.119(4) 0.047(2) -0.019(2) 0.035(2) 0.009(3)
C18 0.056(3) 0.249(10) 0.112(5) 0.081(6) -0.021(3) -0.041(5)
C19 0.046(3) 0.158(6) 0.100(4) 0.036(4) -0.019(3) -0.053(3)
C20 0.074(4) 0.173(7) 0.129(6) 0.039(5) 0.004(4) -0.069(4)
C21 0.080(3) 0.225(8) 0.085(4) -0.007(4) 0.066(3) -0.021(4)
C22 0.114(4) 0.116(4) 0.070(3) 0.010(3) 0.071(3) 0.012(3)
C23 0.097(5) 0.438(16) 0.041(3) 0.031(5) 0.035(3) 0.095(7)
C24 0.064(3) 0.148(6) 0.150(6) 0.015(5) 0.077(4) 0.019(3)
C25 0.046(2) 0.077(3) 0.132(4) 0.027(3) 0.052(3) 0.028(2)
C26 0.232(10) 0.139(6) 0.432(16) 0.176(9) 0.276(12) 0.142(7)

loop_
_atom_type_symbol
_atom_type_description
_atom_type_scat_dispersion_real
_atom_type_scat_dispersion_imag
_atom_type_scat_source
C C 0.0181 0.0091 'International Tables Vol C Tables 4.2.6.8 and 6.1.1.4'
H H 0.0000 0.0000 'International Tables Vol C Tables 4.2.6.8 and 6.1.1.4'
N N 0.0311 0.0180 'International Tables Vol C Tables 4.2.6.8 and 6.1.1.4'
O O 0.0492 0.0322 'International Tables Vol C Tables 4.2.6.8 and 6.1.1.4'
P P 0.2955 0.4335 'International Tables Vol C Tables 4.2.6.8 and 6.1.1.4'
S S 0.3331 0.5567 'International Tables Vol C Tables 4.2.6.8 and 6.1.1.4'
Ti Ti 0.2191 1.8069 'International Tables Vol C Tables 4.2.6.8 and 6.1.1.4'

loop_
_geom_angle_atom_site_label_1
_geom_angle_atom_site_label_2
_geom_angle_atom_site_label_3
_geom_angle
_geom_angle_site_symmetry_1
_geom_angle_site_symmetry_3
O8 Ti1 O13 93.60(10) . .
O8 Ti1 O1 168.95(10) . .
O13 Ti1 O1 97.40(8) . .
O8 Ti1 O7 101.55(11) . .
O13 Ti1 O7 95.76(9) . .
O1 Ti1 O7 76.33(8) . .
O8 Ti1 O9 103.66(10) . .
O13 Ti1 O9 94.83(9) . .
O1 Ti1 O9 76.55(8) . .
O7 Ti1 O9 151.91(9) . .
O8 Ti1 O4 83.76(10) . .
O13 Ti1 O4 177.20(9) . .
O1 Ti1 O4 85.26(8) . .
O7 Ti1 O4 85.71(9) . .
O9 Ti1 O4 84.91(9) . .
O8 Ti1 Ti3 141.36(9) . .
O13 Ti1 Ti3 99.17(7) . .
O1 Ti1 Ti3 37.31(5) . .
O7 Ti1 Ti3 113.12(6) . .
O9 Ti1 Ti3 39.28(6) . .
O4 Ti1 Ti3 82.40(6) . .
O8 Ti1 Ti2 139.61(9) . .
O13 Ti1 Ti2 99.34(6) . .
O1 Ti1 Ti2 36.94(6) . .
O7 Ti1 Ti2 39.40(6) . .
O9 Ti1 Ti2 113.05(6) . .
O4 Ti1 Ti2 83.31(6) . .
Ti3 Ti1 Ti2 73.839(17) . .
O6 Ti2 O2 100.25(10) . .
O6 Ti2 O1 158.67(9) . .
O2 Ti2 O1 100.51(9) . .
O6 Ti2 O11 94.57(9) . 3_554
O2 Ti2 O11 95.91(9) . 3_554
O1 Ti2 O11 88.15(8) . 3_554
O6 Ti2 O7 98.47(9) . .
O2 Ti2 O7 96.43(9) . .
O1 Ti2 O7 74.34(8) . .
O11 Ti2 O7 160.14(9) 3_554 .
O6 Ti2 O3 81.09(9) . .
O2 Ti2 O3 177.76(9) . .
O1 Ti2 O3 78.32(8) . .
O11 Ti2 O3 82.17(8) 3_554 .
O7 Ti2 O3 85.11(8) . .
O6 Ti2 Ti1 132.58(8) . .
O2 Ti2 Ti1 101.57(7) . .
O1 Ti2 Ti1 36.72(5) . .
O11 Ti2 Ti1 124.10(6) 3_554 .
O7 Ti2 Ti1 37.64(6) . .
O3 Ti2 Ti1 78.66(5) . .
O10 Ti3 O2 101.25(10) . 3_554
O10 Ti3 O12 93.60(9) . 3_554
O2 Ti3 O12 95.33(9) 3_554 3_554
O10 Ti3 O1 158.39(10) . .
O2 Ti3 O1 99.95(8) 3_554 .
O12 Ti3 O1 88.57(8) 3_554 .
O10 Ti3 O9 98.91(9) . .
O2 Ti3 O9 95.06(9) 3_554 .
O12 Ti3 O9 161.87(9) 3_554 .
O1 Ti3 O9 75.00(8) . .
O10 Ti3 O5 80.74(9) . .
O2 Ti3 O5 177.19(9) 3_554 .
O12 Ti3 O5 82.53(9) 3_554 .
O1 Ti3 O5 78.23(8) . .
O9 Ti3 O5 86.56(8) . .
O10 Ti3 Ti1 132.95(8) . .
O2 Ti3 Ti1 100.80(7) 3_554 .
O12 Ti3 Ti1 124.90(6) 3_554 .
O1 Ti3 Ti1 36.96(5) . .
O9 Ti3 Ti1 38.08(6) . .
O5 Ti3 Ti1 79.06(6) . .
O3 S O5 114.86(14) . .
O3 S O4 112.15(13) . .
O5 S O4 111.16(14) . .
O3 S C4 106.87(15) . .
O5 S C4 105.60(14) . .
O4 S C4 105.44(14) . .
O12 P O11 113.06(12) . .
O12 P O13 111.74(12) . .
O11 P O13 111.03(12) . .
O12 P C8 106.65(12) . .
O11 P C8 108.42(13) . .
O13 P C8 105.50(13) . .
Ti1 O1 Ti2 106.34(9) . .
Ti1 O1 Ti3 105.73(9) . .
Ti2 O1 Ti3 146.10(10) . .
Ti2 O2 Ti3 152.07(12) . 3_554
S O3 Ti2 117.54(13) . .
S O4 Ti1 118.85(12) . .
S O5 Ti3 120.09(12) . .
C13 O6 Ti2 154.2(2) . .
C16 O7 Ti1 125.6(2) . .
C16 O7 Ti2 131.3(2) . .
Ti1 O7 Ti2 102.96(9) . .
C19 O8 Ti1 168.8(3) . .
C25 O9 Ti1 129.2(3) . .
C25 O9 Ti3 127.5(3) . .
Ti1 O9 Ti3 102.64(9) . .
C22 O10 Ti3 143.2(3) . .
P O11 Ti2 136.43(13) . 3_554
P O12 Ti3 136.59(12) . 3_554
P O13 Ti1 149.87(13) . .
C1 N C5 116.8(4) . .
N C1 C2 124.6(4) . .
N C1 H1A 117.7 . .
C2 C1 H1A 117.7 . .
C1 C2 C3 119.4(5) . .
C1 C2 H2A 120.3 . .
C3 C2 H2A 120.3 . .
C4 C3 C2 117.9(4) . .
C4 C3 H3A 121.1 . .
C2 C3 H3A 121.1 . .
C3 C4 C5 118.5(3) . .
C3 C4 S 121.9(3) . .
C5 C4 S 119.5(3) . .
N C5 C4 122.7(4) . .
N C5 H5A 118.6 . .
C4 C5 H5A 118.6 . .
C11 C6 C7 121.2(4) . .
C11 C6 H6A 119.4 . .
C7 C6 H6A 119.4 . .
C8 C7 C6 119.5(4) . .
C8 C7 H7A 120.2 . .
C6 C7 H7A 120.2 . .
C7 C8 C9 119.2(3) . .
C7 C8 P 120.7(2) . .
C9 C8 P 120.2(2) . .
C10 C9 C8 119.9(4) . .
C10 C9 H9A 120.0 . .
C8 C9 H9A 120.0 . .
C11 C10 C9 120.7(4) . .
C11 C10 H10A 119.6 . .
C9 C10 H10A 119.6 . .
C6 C11 C10 119.5(4) . .
C6 C11 H11A 120.3 . .
C10 C11 H11A 120.3 . .
C13 C12 H12A 109.5 . .
C13 C12 H12B 109.5 . .
H12A C12 H12B 109.5 . .
C13 C12 H12C 109.5 . .
H12A C12 H12C 109.5 . .
H12B C12 H12C 109.5 . .
O6 C13 C12 109.5(4) . .
O6 C13 C14 110.8(3) . .
C12 C13 C14 112.0(4) . .
O6 C13 H13A 108.1 . .
C12 C13 H13A 108.1 . .
C14 C13 H13A 108.1 . .
C13 C14 H14A 109.5 . .
C13 C14 H14B 109.5 . .
H14A C14 H14B 109.5 . .
C13 C14 H14C 109.5 . .
H14A C14 H14C 109.5 . .
H14B C14 H14C 109.5 . .
C16 C15 H15A 109.5 . .
C16 C15 H15B 109.5 . .
H15A C15 H15B 109.5 . .
C16 C15 H15C 109.5 . .
H15A C15 H15C 109.5 . .
H15B C15 H15C 109.5 . .
O7 C16 C15 108.9(3) . .
O7 C16 C17 110.2(3) . .
C15 C16 C17 113.8(4) . .
O7 C16 H16A 107.9 . .
C15 C16 H16A 107.9 . .
C17 C16 H16A 107.9 . .
C16 C17 H17A 109.5 . .
C16 C17 H17B 109.5 . .
H17A C17 H17B 109.5 . .
C16 C17 H17C 109.5 . .
H17A C17 H17C 109.5 . .
H17B C17 H17C 109.5 . .
C19 C18 H18A 109.5 . .
C19 C18 H18B 109.5 . .
H18A C18 H18B 109.5 . .
C19 C18 H18C 109.5 . .
H18A C18 H18C 109.5 . .
H18B C18 H18C 109.5 . .
C20 C19 C18 126.3(5) . .
C20 C19 O8 117.2(5) . .
C18 C19 O8 113.7(5) . .
C20 C19 H19A 95.6 . .
C18 C19 H19A 95.6 . .
O8 C19 H19A 95.6 . .
C19 C20 H20A 109.5 . .
C19 C20 H20B 109.5 . .
H20A C20 H20B 109.5 . .
C19 C20 H20C 109.5 . .
H20A C20 H20C 109.5 . .
H20B C20 H20C 109.5 . .
C22 C21 H21A 109.5 . .
C22 C21 H21B 109.5 . .
H21A C21 H21B 109.5 . .
C22 C21 H21C 109.5 . .
H21A C21 H21C 109.5 . .
H21B C21 H21C 109.5 . .
C23 C22 O10 113.2(5) . .
C23 C22 C21 119.9(5) . .
O10 C22 C21 112.3(4) . .
C23 C22 H22A 102.9 . .
O10 C22 H22A 102.9 . .
C21 C22 H22A 102.9 . .
C22 C23 H23A 109.5 . .
C22 C23 H23B 109.5 . .
H23A C23 H23B 109.5 . .
C22 C23 H23C 109.5 . .
H23A C23 H23C 109.5 . .
H23B C23 H23C 109.5 . .
C25 C24 H24A 109.5 . .
C25 C24 H24B 109.5 . .
H24A C24 H24B 109.5 . .
C25 C24 H24C 109.5 . .
H24A C24 H24C 109.5 . .
H24B C24 H24C 109.5 . .
C26 C25 C24 131.1(5) . .
C26 C25 O9 117.8(4) . .
C24 C25 O9 111.1(4) . .
C26 C25 H25A 90.4 . .
C24 C25 H25A 89.7 . .
O9 C25 H25A 89.6 . .
C25 C26 H26A 109.5 . .
C25 C26 H26B 109.5 . .
H26A C26 H26B 109.5 . .
C25 C26 H26C 109.5 . .
H26A C26 H26C 109.5 . .
H26B C26 H26C 109.5 . .

loop_
_geom_bond_atom_site_label_1
_geom_bond_atom_site_label_2
_geom_bond_distance
_geom_bond_site_symmetry_2
Ti1 O8 1.764(2) .
Ti1 O13 1.912(2) .
Ti1 O1 1.9562(19) .
Ti1 O7 1.967(2) .
Ti1 O9 1.979(2) .
Ti1 O4 2.179(2) .
Ti1 Ti3 3.1315(7) .
Ti1 Ti2 3.1398(7) .
Ti2 O6 1.786(2) .
Ti2 O2 1.793(2) .
Ti2 O1 1.9665(19) .
Ti2 O11 1.969(2) 3_554
Ti2 O7 2.045(2) .
Ti2 O3 2.432(2) .
Ti3 O10 1.792(2) .
Ti3 O2 1.804(2) 3_554
Ti3 O12 1.962(2) 3_554
Ti3 O1 1.9718(19) .
Ti3 O9 2.032(2) .
Ti3 O5 2.359(2) .
S O3 1.451(2) .
S O5 1.456(2) .
S O4 1.475(2) .
S C4 1.759(3) .
P O12 1.514(2) .
P O11 1.517(2) .
P O13 1.527(2) .
P C8 1.791(3) .
O2 Ti3 1.804(2) 3_554
O6 C13 1.398(4) .
O7 C16 1.451(4) .
O8 C19 1.409(5) .
O9 C25 1.447(4) .
O10 C22 1.418(4) .
O11 Ti2 1.969(2) 3_554
O12 Ti3 1.962(2) 3_554
N C1 1.312(6) .
N C5 1.332(5) .
C1 C2 1.332(7) .
C1 H1A 0.9300 .
C2 C3 1.381(6) .
C2 H2A 0.9300 .
C3 C4 1.363(5) .
C3 H3A 0.9300 .
C4 C5 1.385(5) .
C5 H5A 0.9300 .
C6 C11 1.358(6) .
C6 C7 1.394(5) .
C6 H6A 0.9300 .
C7 C8 1.383(4) .
C7 H7A 0.9300 .
C8 C9 1.391(5) .
C9 C10 1.384(5) .
C9 H9A 0.9300 .
C10 C11 1.371(7) .
C10 H10A 0.9300 .
C11 H11A 0.9300 .
C12 C13 1.483(6) .
C12 H12A 0.9600 .
C12 H12B 0.9600 .
C12 H12C 0.9600 .
C13 C14 1.486(6) .
C13 H13A 0.9800 .
C14 H14A 0.9600 .
C14 H14B 0.9600 .
C14 H14C 0.9600 .
C15 C16 1.505(6) .
C15 H15A 0.9600 .
C15 H15B 0.9600 .
C15 H15C 0.9600 .
C16 C17 1.507(6) .
C16 H16A 0.9800 .
C17 H17A 0.9600 .
C17 H17B 0.9600 .
C17 H17C 0.9600 .
C18 C19 1.398(8) .
C18 H18A 0.9600 .
C18 H18B 0.9600 .
C18 H18C 0.9600 .
C19 C20 1.339(8) .
C19 H19A 0.9800 .
C20 H20A 0.9600 .
C20 H20B 0.9600 .
C20 H20C 0.9600 .
C21 C22 1.445(7) .
C21 H21A 0.9600 .
C21 H21B 0.9600 .
C21 H21C 0.9600 .
C22 C23 1.398(8) .
C22 H22A 0.9800 .
C23 H23A 0.9600 .
C23 H23B 0.9600 .
C23 H23C 0.9600 .
C24 C25 1.443(6) .
C24 H24A 0.9600 .
C24 H24B 0.9600 .
C24 H24C 0.9600 .
C25 C26 1.304(8) .
C25 H25A 0.9800 .
C26 H26A 0.9600 .
C26 H26B 0.9600 .
C26 H26C 0.9600 .
